data_4105086
loop_
_publ_author_name
'Kyoung Taek Kim'
'Jeroen J. L. M. Cornelissen'
'Roeland J. M. Nolte'
'Jan C. M. van Hest'

_publ_contact_author
;
        J.M.M. Smits
        Molecular Materials Department
        Institute for Molecules and Materials
        Radboud University Nijmegen
        Toernooiveld 1
        6525 ED  Nijmegen
        The Netherlands
;
_publ_contact_author_email J.Smits@science.ru.nl
_publ_contact_author_fax '031 024 3553450'
_publ_contact_author_phone '031 024 3652842'
_publ_section_title
;
 Polymeric Monosaccharide Receptors Responsive at Neutral pH
;
_journal_name_full 'Journal of the American Chemical Society'
_journal_page_first 13908
_journal_page_last 13909
_journal_paper_doi 10.1021/ja905652w
_journal_volume 131
_journal_year 2009
_chemical_formula_sum 'C17 H26 B N O2'
_chemical_formula_weight 287.20
_chemical_name_systematic
;
 ?
;
_space_group_IT_number 4
_symmetry_cell_setting monoclinic
_symmetry_space_group_name_Hall 'P 2yb'
_symmetry_space_group_name_H-M 'P 1 21 1'
_atom_sites_solution_hydrogens geom
_atom_sites_solution_primary direct
_atom_sites_solution_secondary difmap
_audit_creation_date 2006-07-27
_audit_creation_method 'SHELXL, adapted and expanded'
_cell_angle_alpha 90.00
_cell_angle_beta 89.877(6)
_cell_angle_gamma 90.00
_cell_formula_units_Z 2
_cell_length_a 7.5161(5)
_cell_length_b 10.3189(5)
_cell_length_c 10.7196(8)
_cell_measurement_reflns_used 204
_cell_measurement_temperature 208(2)
_cell_measurement_theta_max 27.500
_cell_measurement_theta_min 2.710
_cell_volume 831.39(9)
_computing_data_collection
;
Nonius "Collect" program suite (Nonius, 1999)
;
_computing_data_reduction
;
Nonius "EvalCCD" program suite (Duisenberg, 1998)
;
_computing_molecular_graphics
;
PLATON (Spek, 2003)
;
_computing_structure_refinement 'SHELXL-97 (Sheldrick, 1997)'
_computing_structure_solution
;
;
_diffrn_ambient_temperature 208(2)
_diffrn_detector_area_resol_mean 18.4
_diffrn_measured_fraction_theta_full 0.997
_diffrn_measured_fraction_theta_max 0.997
_diffrn_measurement_device 'Nonius KappaCCD'
_diffrn_measurement_method 'area detector \f and \w scan'
_diffrn_radiation_monochromator graphite
_diffrn_radiation_source 'fine-focus sealed tube'
_diffrn_radiation_type MoK\a
_diffrn_radiation_wavelength 0.71073
_diffrn_reflns_av_R_equivalents 0.0248
_diffrn_reflns_av_sigmaI/netI 0.0268
_diffrn_reflns_limit_h_max 9
_diffrn_reflns_limit_h_min -9
_diffrn_reflns_limit_k_max 13
_diffrn_reflns_limit_k_min -13
_diffrn_reflns_limit_l_max 13
_diffrn_reflns_limit_l_min -13
_diffrn_reflns_number 19456
_diffrn_reflns_theta_full 27.50
_diffrn_reflns_theta_max 27.50
_diffrn_reflns_theta_min 2.71
_diffrn_standards_decay_% 0.000
_diffrn_standards_interval_time 0
_diffrn_standards_number 0
_exptl_absorpt_coefficient_mu 0.073
_exptl_absorpt_correction_T_max 0.990
_exptl_absorpt_correction_T_min 0.923
_exptl_absorpt_correction_type multi-scan
_exptl_absorpt_process_details 'SADABS multiscan (Sheldrick, 1996)'
_exptl_crystal_colour 'translucent colourless'
_exptl_crystal_density_diffrn 1.147
_exptl_crystal_description 'rough fragment'
_exptl_crystal_F_000 312
_exptl_crystal_size_max 0.23
_exptl_crystal_size_mid 0.18
_exptl_crystal_size_min 0.15
_refine_diff_density_max 0.188
_refine_diff_density_min -0.196
_refine_diff_density_rms 0.034
_refine_ls_abs_structure_Flack -1.1(10)
_refine_ls_extinction_method none
_refine_ls_goodness_of_fit_all 1.106
_refine_ls_goodness_of_fit_ref 1.106
_refine_ls_hydrogen_treatment constr
_refine_ls_matrix_type full
_refine_ls_number_parameters 196
_refine_ls_number_reflns 3782
_refine_ls_number_restraints 1
_refine_ls_restrained_S_all 1.106
_refine_ls_R_factor_all 0.0526
_refine_ls_R_factor_gt 0.0420
_refine_ls_R_factor_obs 0.0420
_refine_ls_shift/esd_max 0.000
_refine_ls_shift/esd_mean 0.000
_refine_ls_shift/su_max 0.000
_refine_ls_shift/su_mean 0.000
_refine_ls_structure_factor_coef Fsqd
_refine_ls_weighting_details
;
w=1/[\s^2^(Fo^2^)+(0.0411P)^2^+0.1110P] where P=(Fo^2^+2Fc^2^)/3
;
_refine_ls_weighting_scheme calc
_refine_ls_wR_factor_all 0.0891
_refine_ls_wR_factor_gt 0.0849
_refine_ls_wR_factor_obs 0.0849
_refine_ls_wR_factor_ref 0.0891
_reflns_number_gt 3307
_reflns_number_observed 3307
_reflns_number_total 3782
_reflns_observed_criterion >2sigma(I)
_reflns_threshold_expression >2sigma(I)
_cod_data_source_file ja905652w_si_002.cif
_cod_data_source_block KTC1
_cod_depositor_comments
;
The following automatic conversions were performed:

'_geom_bond_publ_flag' value 'Y' changed to 'y' according to the
built-in table from CIF Core dictionary named 'cif_core.dic' version
2.4.1 from 2010-06-29 (23 times).

'_geom_angle_publ_flag' value 'Y'
changed to 'y' according to the built-in table from CIF Core
dictionary named 'cif_core.dic' version 2.4.1 from 2010-06-29 (40
times).

Automatic conversion script
Id: cif_fix_values 1715 2011-07-08 13:25:40Z adriana 
;
_cod_original_sg_symbol_H-M 'P 21'
_cod_database_code 4105086

loop_
_symmetry_equiv_pos_as_xyz
'x, y, z'
'-x, y+1/2, -z'

loop_
_atom_site_label
_atom_site_type_symbol
_atom_site_fract_x
_atom_site_fract_y
_atom_site_fract_z
_atom_site_U_iso_or_equiv
_atom_site_adp_type
_atom_site_occupancy
_atom_site_calc_flag
_atom_site_refinement_flags
O1 O 0.21516(15) 0.64456(10) 0.21946(10) 0.0285(3) Uani 1 d .
O2 O 0.05932(14) 0.46543(10) 0.29002(9) 0.0267(2) Uani 1 d .
N1 N -0.03988(18) 0.69791(12) 0.36569(12) 0.0264(3) Uani 1 d .
B1 B 0.1275(2) 0.58954(16) 0.32599(17) 0.0242(4) Uani 1 d .
C1 C 0.2301(2) 0.59858(14) 0.45707(14) 0.0237(3) Uani 1 d .
C2 C 0.1882(2) 0.71220(14) 0.51985(14) 0.0256(3) Uani 1 d .
C3 C 0.2661(2) 0.74431(15) 0.63232(15) 0.0301(4) Uani 1 d .
H3 H 0.2375 0.8227 0.6723 0.036 Uiso 1 calc R
C4 C 0.3869(2) 0.65939(15) 0.68533(15) 0.0293(4) Uani 1 d .
H4 H 0.4411 0.6809 0.7615 0.035 Uiso 1 calc R
C5 C 0.4293(2) 0.54226(14) 0.62731(14) 0.0247(3) Uani 1 d .
C6 C 0.3512(2) 0.51451(14) 0.51290(14) 0.0246(3) Uani 1 d .
H6 H 0.3809 0.4368 0.4721 0.030 Uiso 1 calc R
C7 C 0.2558(2) 0.54052(16) 0.13537(15) 0.0296(4) Uani 1 d .
C8 C 0.1055(2) 0.44075(15) 0.16180(14) 0.0292(3) Uani 1 d .
C9 C 0.4405(2) 0.49030(18) 0.16660(19) 0.0413(4) Uani 1 d .
H9A H 0.5256 0.5607 0.1608 0.062 Uiso 1 calc R
H9B H 0.4730 0.4225 0.1082 0.062 Uiso 1 calc R
H9C H 0.4406 0.4557 0.2507 0.062 Uiso 1 calc R
C10 C 0.2576(3) 0.5952(2) 0.00334(17) 0.0460(5) Uani 1 d .
H10A H 0.1451 0.6377 -0.0134 0.069 Uiso 1 calc R
H10B H 0.2753 0.5253 -0.0559 0.069 Uiso 1 calc R
H10C H 0.3537 0.6575 -0.0047 0.069 Uiso 1 calc R
C11 C 0.1616(3) 0.29937(17) 0.15254(19) 0.0417(4) Uani 1 d .
H11A H 0.2544 0.2820 0.2130 0.062 Uiso 1 calc R
H11B H 0.2060 0.2819 0.0692 0.062 Uiso 1 calc R
H11C H 0.0600 0.2441 0.1695 0.062 Uiso 1 calc R
C12 C -0.0597(2) 0.4614(2) 0.08179(16) 0.0411(4) Uani 1 d .
H12A H -0.1561 0.4081 0.1133 0.062 Uiso 1 calc R
H12B H -0.0337 0.4373 -0.0038 0.062 Uiso 1 calc R
H12C H -0.0943 0.5519 0.0850 0.062 Uiso 1 calc R
C13 C 0.0509(2) 0.79099(14) 0.45187(15) 0.0285(4) Uani 1 d .
H13A H -0.0345 0.8288 0.5107 0.034 Uiso 1 calc R
H13B H 0.1075 0.8612 0.4046 0.034 Uiso 1 calc R
C14 C -0.1826(2) 0.62945(17) 0.43507(18) 0.0383(4) Uani 1 d .
H14A H -0.2727 0.6913 0.4608 0.057 Uiso 1 calc R
H14B H -0.1324 0.5879 0.5081 0.057 Uiso 1 calc R
H14C H -0.2360 0.5644 0.3816 0.057 Uiso 1 calc R
C15 C -0.1194(2) 0.76870(17) 0.26003(17) 0.0379(4) Uani 1 d .
H15A H -0.1908 0.7096 0.2107 0.057 Uiso 1 calc R
H15B H -0.0256 0.8049 0.2084 0.057 Uiso 1 calc R
H15C H -0.1941 0.8381 0.2915 0.057 Uiso 1 calc R
C16 C 0.5468(2) 0.44555(16) 0.68607(15) 0.0309(4) Uani 1 d .
H16 H 0.5646 0.3683 0.6413 0.037 Uiso 1 calc R
C17 C 0.6291(2) 0.45442(19) 0.79313(16) 0.0419(4) Uani 1 d .
H17A H 0.6163 0.5294 0.8421 0.050 Uiso 1 calc R
H17B H 0.7010 0.3858 0.8211 0.050 Uiso 1 calc R

loop_
_atom_site_aniso_label
_atom_site_aniso_U_11
_atom_site_aniso_U_22
_atom_site_aniso_U_33
_atom_site_aniso_U_23
_atom_site_aniso_U_13
_atom_site_aniso_U_12
O1 0.0318(6) 0.0263(5) 0.0273(6) 0.0005(5) 0.0043(5) -0.0003(5)
O2 0.0301(6) 0.0247(5) 0.0253(6) -0.0034(4) -0.0003(4) -0.0023(5)
N1 0.0261(7) 0.0241(6) 0.0289(7) 0.0008(5) 0.0024(6) 0.0022(5)
B1 0.0230(9) 0.0224(7) 0.0274(9) 0.0003(7) 0.0011(7) 0.0041(7)
C1 0.0236(8) 0.0234(7) 0.0240(8) -0.0011(6) 0.0032(6) -0.0034(6)
C2 0.0274(8) 0.0216(7) 0.0277(8) 0.0004(6) 0.0047(7) -0.0002(6)
C3 0.0391(10) 0.0226(7) 0.0286(8) -0.0061(6) 0.0010(7) 0.0003(7)
C4 0.0306(9) 0.0313(8) 0.0259(8) -0.0038(7) -0.0021(7) -0.0051(7)
C5 0.0214(7) 0.0269(7) 0.0258(8) 0.0017(6) 0.0020(6) -0.0039(6)
C6 0.0248(8) 0.0221(7) 0.0268(8) -0.0037(6) 0.0039(7) -0.0002(6)
C7 0.0286(8) 0.0353(8) 0.0248(8) -0.0011(7) 0.0027(7) 0.0047(7)
C8 0.0286(8) 0.0333(9) 0.0256(8) -0.0044(7) -0.0041(6) 0.0046(7)
C9 0.0272(9) 0.0472(11) 0.0495(11) -0.0052(8) 0.0022(8) 0.0028(8)
C10 0.0538(12) 0.0558(12) 0.0284(10) 0.0057(8) 0.0086(9) 0.0058(10)
C11 0.0436(11) 0.0330(9) 0.0484(11) -0.0138(8) -0.0046(9) 0.0056(8)
C12 0.0339(10) 0.0541(11) 0.0353(9) -0.0081(9) -0.0084(8) 0.0050(9)
C13 0.0323(9) 0.0218(7) 0.0314(8) -0.0024(6) 0.0008(7) 0.0028(6)
C14 0.0295(9) 0.0335(9) 0.0519(11) -0.0027(8) 0.0119(8) -0.0003(7)
C15 0.0381(10) 0.0373(10) 0.0385(10) -0.0005(8) -0.0064(8) 0.0133(8)
C16 0.0257(8) 0.0316(8) 0.0354(9) -0.0015(7) 0.0010(7) 0.0011(7)
C17 0.0415(11) 0.0428(10) 0.0414(10) -0.0011(8) -0.0081(8) 0.0125(9)

loop_
_atom_type_symbol
_atom_type_description
_atom_type_scat_dispersion_real
_atom_type_scat_dispersion_imag
_atom_type_scat_source
C C 0.0033 0.0016 'International Tables Vol C Tables 4.2.6.8 and 6.1.1.4'
H H 0.0000 0.0000 'International Tables Vol C Tables 4.2.6.8 and 6.1.1.4'
N N 0.0061 0.0033 'International Tables Vol C Tables 4.2.6.8 and 6.1.1.4'
O O 0.0106 0.0060 'International Tables Vol C Tables 4.2.6.8 and 6.1.1.4'
B B 0.0013 0.0007 'International Tables Vol C Tables 4.2.6.8 and 6.1.1.4'

loop_
_geom_angle_atom_site_label_1
_geom_angle_atom_site_label_2
_geom_angle_atom_site_label_3
_geom_angle
_geom_angle_publ_flag
C7 O1 B1 107.51(12) y
B1 O2 C8 109.24(12) y
C15 N1 C14 109.09(14) y
C15 N1 C13 109.99(12) y
C14 N1 C13 109.04(13) y
C15 N1 B1 115.18(12) y
C14 N1 B1 109.82(12) y
C13 N1 B1 103.49(12) y
O2 B1 O1 107.67(13) y
O2 B1 C1 117.38(13) y
O1 B1 C1 116.92(13) y
O2 B1 N1 112.49(12) y
O1 B1 N1 105.77(12) y
C1 B1 N1 95.57(11) y
C2 C1 C6 117.74(14) y
C2 C1 B1 111.37(13) y
C6 C1 B1 130.88(13) y
C3 C2 C1 121.98(15) y
C3 C2 C13 125.86(13) y
C1 C2 C13 112.15(13) y
C2 C3 C4 119.06(14) y
C3 C4 C5 120.97(15) y
C6 C5 C4 118.33(15) y
C6 C5 C16 119.45(14) y
C4 C5 C16 122.15(15) y
C5 C6 C1 121.88(14) y
O1 C7 C9 108.07(14) y
O1 C7 C10 107.94(13) y
C9 C7 C10 108.94(15) y
O1 C7 C8 103.15(12) y
C9 C7 C8 113.45(14) y
C10 C7 C8 114.83(15) y
O2 C8 C11 107.34(13) y
O2 C8 C12 108.49(13) y
C11 C8 C12 108.83(14) y
O2 C8 C7 103.33(12) y
C11 C8 C7 114.97(14) y
C12 C8 C7 113.40(14) y
N1 C13 C2 105.44(12) y
C17 C16 C5 127.74(16) y

loop_
_geom_bond_atom_site_label_1
_geom_bond_atom_site_label_2
_geom_bond_distance
_geom_bond_publ_flag
O1 C7 1.4343(19) y
O1 B1 1.434(2) y
O2 B1 1.432(2) y
O2 C8 1.4397(18) y
N1 C15 1.475(2) y
N1 C14 1.483(2) y
N1 C13 1.498(2) y
N1 B1 1.735(2) y
B1 C1 1.607(2) y
C1 C2 1.388(2) y
C1 C6 1.393(2) y
C2 C3 1.382(2) y
C2 C13 1.503(2) y
C3 C4 1.385(2) y
C4 C5 1.396(2) y
C5 C6 1.391(2) y
C5 C16 1.474(2) y
C7 C9 1.519(2) y
C7 C10 1.524(2) y
C7 C8 1.554(2) y
C8 C11 1.522(2) y
C8 C12 1.526(2) y
C16 C17 1.308(2) y
